data_4081588
loop_
_publ_author_name
'Jourdain, Isabelle'
'Knorr, Michael'
'Strohmann, Carsten'
'Unkelbach, Christian'
'Rojo, Sa\'ul'
'G\'omez-Iglesias, Patricia'
'Villafa\~ne, Fernando'

_publ_section_title
;
 Reactivity of Silyl-Substituted Iron--Platinum Hydride Complexes toward
 Unsaturated Molecules: 4. Insertion of Fluorinated Aromatic Alkynes into
 the Platinum--Hydride Bond. Synthesis and Reactivity of Heterobimetallic
 Dimetallacylopentenone, Dimetallacyclobutene, \m-Vinylidene, and
 \m2-\s-Alkenyl Complexes
;
_journal_issue 19
_journal_name_full Organometallics
_journal_page_first 5343
_journal_paper_doi 10.1021/om4006438
_journal_volume 32
_journal_year 2013
_chemical_formula_sum 'C61 H50 F Fe O3 P3 Pt'
_chemical_formula_weight 1193.86
_chemical_name_systematic
; 
 ? 
;
_space_group_IT_number 2
_symmetry_cell_setting triclinic
_symmetry_space_group_name_Hall '-P 1'
_symmetry_space_group_name_H-M 'P -1'
_atom_sites_solution_hydrogens geom
_atom_sites_solution_primary direct
_atom_sites_solution_secondary difmap
_audit_creation_method SHELXL-97
_cell_angle_alpha 75.26(3)
_cell_angle_beta 77.51(3)
_cell_angle_gamma 76.95(3)
_cell_formula_units_Z 2
_cell_length_a 11.819(2)
_cell_length_b 13.675(3)
_cell_length_c 18.023(4)
_cell_measurement_temperature 193(2)
_cell_volume 2705.1(11)
_computing_structure_refinement 'SHELXL-97 (Sheldrick, 1997)'
_computing_structure_solution 'SHELXS-97 (Sheldrick, 1990)'
_diffrn_ambient_temperature 193(2)
_diffrn_measured_fraction_theta_full 0.939
_diffrn_measured_fraction_theta_max 0.939
_diffrn_radiation_monochromator graphite
_diffrn_radiation_source 'fine-focus sealed tube'
_diffrn_radiation_type MoK\a
_diffrn_radiation_wavelength 0.71073
_diffrn_reflns_av_R_equivalents 0.0806
_diffrn_reflns_av_sigmaI/netI 0.0828
_diffrn_reflns_limit_h_max 14
_diffrn_reflns_limit_h_min -14
_diffrn_reflns_limit_k_max 16
_diffrn_reflns_limit_k_min -16
_diffrn_reflns_limit_l_max 20
_diffrn_reflns_limit_l_min -21
_diffrn_reflns_number 21323
_diffrn_reflns_theta_full 25.00
_diffrn_reflns_theta_max 25.00
_diffrn_reflns_theta_min 2.13
_exptl_absorpt_coefficient_mu 2.987
_exptl_absorpt_correction_T_max 0.7544
_exptl_absorpt_correction_T_min 0.5865
_exptl_absorpt_correction_type numerical
_exptl_absorpt_process_details 'Faceit; Stoe & Cie, 1997'
_exptl_crystal_density_diffrn 1.466
_exptl_crystal_density_method 'not measured'
_exptl_crystal_F_000 1196
_exptl_crystal_size_max 0.20
_exptl_crystal_size_mid 0.20
_exptl_crystal_size_min 0.10
_refine_diff_density_max 2.433
_refine_diff_density_min -2.217
_refine_diff_density_rms 0.197
_refine_ls_extinction_method none
_refine_ls_goodness_of_fit_ref 1.017
_refine_ls_hydrogen_treatment mixed
_refine_ls_matrix_type full
_refine_ls_number_parameters 636
_refine_ls_number_reflns 8937
_refine_ls_number_restraints 0
_refine_ls_restrained_S_all 1.017
_refine_ls_R_factor_all 0.0715
_refine_ls_R_factor_gt 0.0648
_refine_ls_shift/su_max 0.001
_refine_ls_shift/su_mean 0.000
_refine_ls_structure_factor_coef Fsqd
_refine_ls_weighting_details 'calc w=1/[\s^2^(Fo^2^)+(0.1231P)^2^+0.0000P] where P=(Fo^2^+2Fc^2^)/3'
_refine_ls_weighting_scheme calc
_refine_ls_wR_factor_gt 0.1586
_refine_ls_wR_factor_ref 0.1669
_reflns_number_gt 7596
_reflns_number_total 8937
_reflns_threshold_expression >2sigma(I)
_cod_data_source_file om4006438_si_002.cif
_cod_data_source_block 4b
_cod_original_cell_volume 2705.0(9)
_cod_database_code 4081588

loop_
_symmetry_equiv_pos_as_xyz
'x, y, z'
'-x, -y, -z'

loop_
_atom_site_label
_atom_site_type_symbol
_atom_site_fract_x
_atom_site_fract_y
_atom_site_fract_z
_atom_site_U_iso_or_equiv
_atom_site_adp_type
_atom_site_occupancy
_atom_site_symmetry_multiplicity
_atom_site_calc_flag
_atom_site_refinement_flags
C1 C 0.4540(7) 0.4378(6) 0.1850(5) 0.0378(19) Uani 1 1 d .
C2 C 0.3887(9) 0.4590(6) 0.1261(5) 0.048(2) Uani 1 1 d .
H2 H 0.3388 0.4140 0.1249 0.058 Uiso 1 1 calc R
C3 C 0.3980(11) 0.5498(8) 0.0674(6) 0.064(3) Uani 1 1 d .
H3 H 0.3527 0.5655 0.0269 0.076 Uiso 1 1 calc R
C4 C 0.4697(11) 0.6151(7) 0.0672(6) 0.058(3) Uani 1 1 d .
H4 H 0.4753 0.6746 0.0265 0.070 Uiso 1 1 calc R
C5 C 0.5339(11) 0.5944(7) 0.1263(6) 0.063(3) Uani 1 1 d .
H5 H 0.5831 0.6399 0.1276 0.075 Uiso 1 1 calc R
C6 C 0.5257(9) 0.5065(7) 0.1838(6) 0.049(2) Uani 1 1 d .
H6 H 0.5708 0.4922 0.2243 0.059 Uiso 1 1 calc R
C7 C 0.4094(7) 0.3910(6) 0.3488(4) 0.0321(16) Uani 1 1 d .
C8 C 0.4674(7) 0.3576(6) 0.4126(5) 0.0381(19) Uani 1 1 d .
H8 H 0.5298 0.2999 0.4149 0.046 Uiso 1 1 calc R
C9 C 0.4329(9) 0.4096(7) 0.4726(6) 0.048(2) Uani 1 1 d .
H9 H 0.4710 0.3855 0.5168 0.058 Uiso 1 1 calc R
C10 C 0.3463(9) 0.4938(7) 0.4702(6) 0.053(2) Uani 1 1 d .
H10 H 0.3248 0.5290 0.5118 0.063 Uiso 1 1 calc R
C11 C 0.2902(8) 0.5276(7) 0.4064(6) 0.050(2) Uani 1 1 d .
H11 H 0.2296 0.5867 0.4039 0.060 Uiso 1 1 calc R
C12 C 0.3205(8) 0.4772(6) 0.3465(5) 0.044(2) Uani 1 1 d .
H12 H 0.2805 0.5013 0.3031 0.053 Uiso 1 1 calc R
C13 C 0.3105(6) 0.2853(5) 0.2661(5) 0.0288(16) Uani 1 1 d .
H13A H 0.3048 0.2844 0.2123 0.035 Uiso 1 1 calc R
H13B H 0.2431 0.3356 0.2852 0.035 Uiso 1 1 calc R
C14 C 0.2843(6) 0.1750(5) 0.4268(5) 0.0300(16) Uani 1 1 d .
C15 C 0.2000(7) 0.2565(6) 0.4540(5) 0.0407(19) Uani 1 1 d .
H15 H 0.1489 0.3003 0.4202 0.049 Uiso 1 1 calc R
C16 C 0.1903(8) 0.2736(7) 0.5257(5) 0.046(2) Uani 1 1 d .
H16 H 0.1329 0.3289 0.5411 0.055 Uiso 1 1 calc R
C17 C 0.2616(9) 0.2128(8) 0.5768(6) 0.054(2) Uani 1 1 d .
H17 H 0.2549 0.2258 0.6271 0.065 Uiso 1 1 calc R
C18 C 0.3458(9) 0.1298(7) 0.5530(6) 0.049(2) Uani 1 1 d .
H18 H 0.3951 0.0860 0.5879 0.058 Uiso 1 1 calc R
C19 C 0.3568(7) 0.1122(6) 0.4783(5) 0.0416(19) Uani 1 1 d .
H19 H 0.4141 0.0571 0.4626 0.050 Uiso 1 1 calc R
C20 C 0.1606(6) 0.1353(5) 0.3216(4) 0.0276(15) Uani 1 1 d .
C21 C 0.0824(8) 0.0968(6) 0.3862(5) 0.043(2) Uani 1 1 d .
H21 H 0.1022 0.0840 0.4366 0.051 Uiso 1 1 calc R
C22 C -0.0253(7) 0.0765(7) 0.3788(6) 0.048(2) Uani 1 1 d .
H22 H -0.0771 0.0488 0.4234 0.057 Uiso 1 1 calc R
C23 C -0.0545(7) 0.0973(7) 0.3060(6) 0.046(2) Uani 1 1 d .
H23 H -0.1275 0.0845 0.3001 0.056 Uiso 1 1 calc R
C24 C 0.0227(7) 0.1371(7) 0.2406(6) 0.045(2) Uani 1 1 d .
H24 H 0.0020 0.1513 0.1903 0.054 Uiso 1 1 calc R
C25 C 0.1285(7) 0.1560(6) 0.2485(6) 0.0406(19) Uani 1 1 d .
H25 H 0.1802 0.1835 0.2037 0.049 Uiso 1 1 calc R
C26 C 0.3003(7) -0.1270(6) 0.3346(5) 0.0333(17) Uani 1 1 d .
C27 C 0.3083(7) -0.1562(7) 0.4127(5) 0.043(2) Uani 1 1 d .
H27 H 0.3769 -0.1495 0.4290 0.052 Uiso 1 1 calc R
C28 C 0.2196(8) -0.1946(7) 0.4674(6) 0.047(2) Uani 1 1 d .
H28 H 0.2297 -0.2169 0.5204 0.057 Uiso 1 1 calc R
C29 C 0.1157(8) -0.2016(7) 0.4471(6) 0.054(3) Uani 1 1 d .
H29 H 0.0539 -0.2275 0.4850 0.064 Uiso 1 1 calc R
C30 C 0.1056(8) -0.1693(7) 0.3691(6) 0.047(2) Uani 1 1 d .
H30 H 0.0346 -0.1719 0.3536 0.056 Uiso 1 1 calc R
C31 C 0.1947(7) -0.1338(7) 0.3134(6) 0.044(2) Uani 1 1 d .
H31 H 0.1853 -0.1136 0.2603 0.052 Uiso 1 1 calc R
C32 C 0.3845(6) -0.0539(6) 0.1676(5) 0.0314(17) Uani 1 1 d .
C33 C 0.3806(7) 0.0428(6) 0.1197(5) 0.0398(19) Uani 1 1 d .
H33 H 0.3956 0.0974 0.1377 0.048 Uiso 1 1 calc R
C34 C 0.3547(9) 0.0602(8) 0.0451(6) 0.053(2) Uani 1 1 d .
H34 H 0.3504 0.1272 0.0127 0.064 Uiso 1 1 calc R
C35 C 0.3350(8) -0.0198(9) 0.0176(7) 0.059(3) Uani 1 1 d .
H35 H 0.3188 -0.0082 -0.0336 0.071 Uiso 1 1 calc R
C36 C 0.3394(9) -0.1172(8) 0.0665(7) 0.061(3) Uani 1 1 d .
H36 H 0.3251 -0.1719 0.0484 0.073 Uiso 1 1 calc R
C37 C 0.3636(8) -0.1353(6) 0.1396(6) 0.044(2) Uani 1 1 d .
H37 H 0.3667 -0.2022 0.1720 0.052 Uiso 1 1 calc R
C38 C 0.5395(7) -0.1933(6) 0.2642(5) 0.0365(18) Uani 1 1 d .
C39 C 0.5254(8) -0.2918(6) 0.3098(5) 0.0379(18) Uani 1 1 d .
H39 H 0.4529 -0.3017 0.3431 0.046 Uiso 1 1 calc R
C40 C 0.6193(9) -0.3745(7) 0.3055(6) 0.054(2) Uani 1 1 d .
H40 H 0.6113 -0.4399 0.3382 0.065 Uiso 1 1 calc R
C41 C 0.7218(9) -0.3630(7) 0.2553(7) 0.057(3) Uani 1 1 d .
H41 H 0.7834 -0.4207 0.2518 0.069 Uiso 1 1 calc R
C42 C 0.7365(8) -0.2661(7) 0.2089(6) 0.053(2) Uani 1 1 d .
H42 H 0.8083 -0.2577 0.1742 0.063 Uiso 1 1 calc R
C43 C 0.6467(8) -0.1835(6) 0.2138(6) 0.048(2) Uani 1 1 d .
H43 H 0.6574 -0.1179 0.1822 0.058 Uiso 1 1 calc R
C44 C 0.6323(7) 0.1494(5) 0.3566(5) 0.0335(17) Uani 1 1 d .
C45 C 0.7081(8) 0.2851(6) 0.2341(5) 0.0391(19) Uani 1 1 d .
C46 C 0.5846(7) 0.1971(6) 0.1563(5) 0.0389(19) Uani 1 1 d .
C47 C 0.6511(7) 0.0448(5) 0.2427(5) 0.0340(17) Uani 1 1 d .
H47 H 0.731(6) -0.016(5) 0.265(4) 0.019(17) Uiso 1 1 d .
C48 C 0.6846(7) 0.1128(5) 0.1727(4) 0.0309(16) Uani 1 1 d .
C49 C 0.8057(7) 0.1151(7) 0.1238(5) 0.042(2) Uani 1 1 d .
C50 C 0.8284(9) 0.2017(9) 0.0676(6) 0.056(2) Uani 1 1 d .
H50 H 0.7672 0.2602 0.0622 0.067 Uiso 1 1 calc R
C51 C 0.9378(10) 0.2073(11) 0.0179(7) 0.070(3) Uani 1 1 d .
H51 H 0.9504 0.2678 -0.0203 0.085 Uiso 1 1 calc R
C52 C 1.0273(10) 0.1204(12) 0.0269(8) 0.081(4) Uani 1 1 d .
H52 H 1.1030 0.1216 -0.0044 0.097 Uiso 1 1 calc R
C53 C 1.0042(9) 0.0327(11) 0.0821(8) 0.071(3) Uani 1 1 d .
H53 H 1.0636 -0.0272 0.0879 0.085 Uiso 1 1 calc R
C54 C 0.8971(9) 0.0327(7) 0.1274(7) 0.054(3) Uani 1 1 d .
C55 C 0.0472(9) 0.5142(10) 0.2124(8) 0.069(3) Uani 1 1 d .
H55 H 0.0752 0.5205 0.1581 0.083 Uiso 1 1 calc R
C56 C -0.0031(11) 0.4301(10) 0.2537(11) 0.083(4) Uani 1 1 d .
H56 H -0.0098 0.3798 0.2278 0.099 Uiso 1 1 calc R
C57 C -0.0446(10) 0.4189(10) 0.3343(10) 0.085(4) Uani 1 1 d .
H57 H -0.0789 0.3613 0.3635 0.102 Uiso 1 1 calc R
C58 C -0.0340(11) 0.4948(11) 0.3702(10) 0.084(4) Uani 1 1 d .
H58 H -0.0608 0.4886 0.4245 0.101 Uiso 1 1 calc R
C59 C 0.0149(10) 0.5787(9) 0.3276(7) 0.067(3) Uani 1 1 d .
H59 H 0.0196 0.6303 0.3529 0.080 Uiso 1 1 calc R
C60 C 0.0578(9) 0.5894(8) 0.2479(8) 0.066(3) Uani 1 1 d .
C61 C 0.1083(13) 0.6788(11) 0.2035(10) 0.090(4) Uani 1 1 d .
H61A H 0.0461 0.7401 0.2000 0.135 Uiso 1 1 calc R
H61B H 0.1440 0.6686 0.1510 0.135 Uiso 1 1 calc R
H61C H 0.1687 0.6880 0.2295 0.135 Uiso 1 1 calc R
F1 F 0.8827(7) -0.0553(6) 0.1776(6) 0.104(3) Uani 1 1 d .
Fe Fe 0.60478(9) 0.20030(7) 0.25888(6) 0.0277(2) Uani 1 1 d .
O1 O 0.6494(6) 0.1138(4) 0.4192(4) 0.0493(15) Uani 1 1 d .
O2 O 0.7744(6) 0.3389(5) 0.2200(5) 0.0607(18) Uani 1 1 d .
O3 O 0.5325(5) 0.2351(4) 0.1025(4) 0.0443(14) Uani 1 1 d .
P1 P 0.44915(16) 0.32415(13) 0.26639(11) 0.0274(4) Uani 1 1 d .
P2 P 0.30410(16) 0.15629(13) 0.32896(11) 0.0266(4) Uani 1 1 d .
P3 P 0.42381(16) -0.07818(13) 0.26430(12) 0.0281(4) Uani 1 1 d .
Pt Pt 0.47741(2) 0.060456(18) 0.284249(16) 0.02699(13) Uani 1 1 d .

loop_
_atom_site_aniso_label
_atom_site_aniso_U_11
_atom_site_aniso_U_22
_atom_site_aniso_U_33
_atom_site_aniso_U_23
_atom_site_aniso_U_13
_atom_site_aniso_U_12
C1 0.045(5) 0.031(4) 0.031(5) -0.004(3) -0.001(3) -0.001(3)
C2 0.072(6) 0.037(4) 0.033(5) -0.003(3) -0.019(4) 0.001(4)
C3 0.093(8) 0.062(6) 0.020(6) -0.001(4) -0.017(5) 0.015(6)
C4 0.101(8) 0.041(5) 0.027(6) -0.001(4) 0.001(5) -0.019(5)
C5 0.094(8) 0.044(5) 0.040(7) 0.001(4) -0.002(5) -0.013(5)
C6 0.058(6) 0.050(5) 0.041(6) -0.006(4) -0.009(4) -0.019(4)
C7 0.038(4) 0.037(4) 0.023(4) -0.008(3) -0.003(3) -0.010(3)
C8 0.047(5) 0.036(4) 0.037(5) -0.015(3) -0.017(4) -0.003(3)
C9 0.061(6) 0.052(5) 0.040(6) -0.023(4) -0.016(4) -0.004(4)
C10 0.068(6) 0.055(5) 0.045(6) -0.030(4) 0.001(5) -0.018(5)
C11 0.051(5) 0.040(4) 0.058(7) -0.025(4) -0.003(4) 0.005(4)
C12 0.044(5) 0.043(4) 0.040(6) -0.010(4) -0.005(4) 0.003(4)
C13 0.033(4) 0.023(3) 0.030(4) -0.005(3) -0.016(3) 0.005(3)
C14 0.024(3) 0.036(4) 0.033(5) -0.015(3) -0.004(3) -0.003(3)
C15 0.039(4) 0.042(4) 0.049(6) -0.018(4) -0.013(4) -0.008(3)
C16 0.051(5) 0.049(5) 0.037(6) -0.019(4) 0.002(4) -0.006(4)
C17 0.071(7) 0.067(6) 0.035(6) -0.024(4) 0.001(5) -0.028(5)
C18 0.063(6) 0.056(5) 0.038(6) -0.010(4) -0.018(4) -0.023(4)
C19 0.037(4) 0.042(4) 0.050(6) -0.013(4) -0.012(4) -0.005(3)
C20 0.034(4) 0.031(3) 0.020(4) -0.008(3) -0.007(3) -0.004(3)
C21 0.047(5) 0.044(4) 0.040(6) -0.021(4) -0.015(4) 0.004(4)
C22 0.032(4) 0.053(5) 0.063(7) -0.027(4) 0.000(4) -0.008(4)
C23 0.032(4) 0.052(5) 0.064(7) -0.022(4) -0.018(4) -0.004(4)
C24 0.040(5) 0.057(5) 0.043(6) -0.016(4) -0.020(4) -0.002(4)
C25 0.032(4) 0.043(4) 0.051(6) -0.014(4) -0.010(4) -0.007(3)
C26 0.030(4) 0.034(4) 0.042(5) -0.018(3) -0.005(3) -0.006(3)
C27 0.037(4) 0.061(5) 0.037(6) -0.022(4) -0.002(4) -0.010(4)
C28 0.045(5) 0.051(5) 0.048(6) -0.024(4) 0.011(4) -0.016(4)
C29 0.038(5) 0.054(5) 0.072(8) -0.032(5) 0.014(4) -0.016(4)
C30 0.036(5) 0.049(5) 0.062(7) -0.024(4) -0.012(4) -0.005(4)
C31 0.027(4) 0.047(5) 0.064(6) -0.029(4) -0.001(4) -0.008(3)
C32 0.023(3) 0.037(4) 0.039(5) -0.019(3) -0.007(3) -0.001(3)
C33 0.041(4) 0.045(4) 0.039(5) -0.014(4) -0.014(4) -0.006(3)
C34 0.053(5) 0.056(5) 0.049(7) -0.012(4) -0.018(4) 0.003(4)
C35 0.043(5) 0.085(7) 0.051(7) -0.030(5) -0.023(4) 0.017(5)
C36 0.055(6) 0.063(6) 0.071(8) -0.041(6) -0.011(5) 0.006(5)
C37 0.054(5) 0.035(4) 0.048(6) -0.015(4) -0.021(4) -0.002(4)
C38 0.034(4) 0.032(4) 0.045(5) -0.015(3) -0.012(4) 0.002(3)
C39 0.051(5) 0.035(4) 0.030(5) -0.011(3) -0.013(4) -0.003(3)
C40 0.072(7) 0.039(5) 0.050(7) -0.005(4) -0.021(5) -0.001(4)
C41 0.054(6) 0.047(5) 0.077(8) -0.031(5) -0.026(5) 0.011(4)
C42 0.039(5) 0.049(5) 0.073(7) -0.033(5) -0.008(4) 0.006(4)
C43 0.051(5) 0.034(4) 0.057(6) -0.011(4) -0.010(4) -0.002(4)
C44 0.044(4) 0.029(4) 0.028(5) -0.008(3) -0.008(3) -0.004(3)
C45 0.044(5) 0.039(4) 0.034(5) -0.008(3) -0.009(4) -0.005(4)
C46 0.040(4) 0.035(4) 0.044(6) -0.013(3) -0.007(4) -0.006(3)
C47 0.034(4) 0.032(4) 0.043(5) -0.022(3) -0.011(3) 0.000(3)
C48 0.041(4) 0.032(4) 0.022(4) -0.014(3) -0.008(3) -0.001(3)
C49 0.033(4) 0.067(5) 0.035(5) -0.023(4) -0.008(3) -0.011(4)
C50 0.054(6) 0.080(7) 0.036(6) -0.013(5) 0.005(4) -0.029(5)
C51 0.066(7) 0.110(9) 0.045(7) -0.021(6) 0.008(5) -0.046(7)
C52 0.050(6) 0.133(11) 0.078(9) -0.067(9) 0.030(6) -0.042(7)
C53 0.031(5) 0.106(9) 0.085(10) -0.054(8) -0.001(5) -0.001(5)
C54 0.055(6) 0.052(5) 0.059(7) -0.032(5) 0.000(5) -0.004(4)
C55 0.040(5) 0.088(8) 0.090(9) -0.045(7) -0.016(5) 0.003(5)
C56 0.059(7) 0.067(7) 0.133(14) -0.043(8) -0.037(8) 0.009(6)
C57 0.045(6) 0.079(8) 0.124(14) -0.008(8) -0.036(7) 0.008(6)
C58 0.061(7) 0.086(9) 0.099(12) -0.016(8) -0.020(7) 0.001(7)
C59 0.071(7) 0.075(7) 0.059(8) -0.030(6) -0.020(6) 0.003(6)
C60 0.052(6) 0.057(6) 0.095(10) -0.035(6) -0.024(6) 0.008(5)
C61 0.088(10) 0.092(9) 0.095(12) -0.023(8) -0.028(8) -0.010(8)
F1 0.069(5) 0.083(5) 0.144(8) -0.028(5) 0.006(5) -0.001(4)
Fe 0.0271(5) 0.0288(5) 0.0289(6) -0.0087(4) -0.0071(4) -0.0033(4)
O1 0.061(4) 0.046(3) 0.037(4) -0.003(3) -0.015(3) -0.003(3)
O2 0.050(4) 0.055(4) 0.080(6) -0.008(3) -0.006(3) -0.030(3)
O3 0.053(4) 0.045(3) 0.037(4) -0.007(3) -0.023(3) -0.002(3)
P1 0.0304(9) 0.0256(8) 0.0272(11) -0.0066(7) -0.0082(7) -0.0029(7)
P2 0.0253(9) 0.0280(9) 0.0288(11) -0.0095(7) -0.0094(7) -0.0008(7)
P3 0.0251(9) 0.0283(9) 0.0339(12) -0.0144(7) -0.0055(8) -0.0019(7)
Pt 0.02557(18) 0.02638(18) 0.0307(2) -0.00986(11) -0.00791(12) -0.00086(11)

loop_
_atom_type_symbol
_atom_type_description
_atom_type_scat_dispersion_real
_atom_type_scat_dispersion_imag
_atom_type_scat_source
C C 0.0033 0.0016 'International Tables Vol C Tables 4.2.6.8 and 6.1.1.4'
H H 0.0000 0.0000 'International Tables Vol C Tables 4.2.6.8 and 6.1.1.4'
F F 0.0171 0.0103 'International Tables Vol C Tables 4.2.6.8 and 6.1.1.4'
P P 0.1023 0.0942 'International Tables Vol C Tables 4.2.6.8 and 6.1.1.4'
O O 0.0106 0.0060 'International Tables Vol C Tables 4.2.6.8 and 6.1.1.4'
Fe Fe 0.3463 0.8444 'International Tables Vol C Tables 4.2.6.8 and 6.1.1.4'
Pt Pt -1.7033 8.3905 'International Tables Vol C Tables 4.2.6.8 and 6.1.1.4'

loop_
_geom_angle_atom_site_label_1
_geom_angle_atom_site_label_2
_geom_angle_atom_site_label_3
_geom_angle
C2 C1 C6 118.4(8)
C2 C1 P1 123.3(7)
C6 C1 P1 118.2(7)
C1 C2 C3 118.3(10)
C4 C3 C2 122.2(10)
C3 C4 C5 119.5(9)
C4 C5 C6 119.0(11)
C5 C6 C1 122.7(10)
C12 C7 C8 118.9(7)
C12 C7 P1 119.5(6)
C8 C7 P1 121.6(5)
C9 C8 C7 119.0(7)
C10 C9 C8 122.0(9)
C9 C10 C11 118.8(8)
C12 C11 C10 120.9(8)
C11 C12 C7 120.4(9)
P1 C13 P2 110.1(3)
C19 C14 C15 116.9(7)
C19 C14 P2 120.3(6)
C15 C14 P2 122.7(6)
C16 C15 C14 122.4(8)
C15 C16 C17 121.3(8)
C16 C17 C18 118.5(8)
C19 C18 C17 120.4(9)
C14 C19 C18 120.5(8)
C21 C20 C25 118.4(7)
C21 C20 P2 122.5(6)
C25 C20 P2 119.1(6)
C20 C21 C22 121.5(8)
C23 C22 C21 118.9(9)
C22 C23 C24 120.2(8)
C25 C24 C23 120.3(8)
C24 C25 C20 120.6(9)
C27 C26 C31 117.2(8)
C27 C26 P3 119.3(6)
C31 C26 P3 123.5(7)
C28 C27 C26 121.7(9)
C27 C28 C29 121.4(10)
C28 C29 C30 117.2(9)
C31 C30 C29 122.2(9)
C30 C31 C26 120.4(10)
C33 C32 C37 119.4(8)
C33 C32 P3 120.1(6)
C37 C32 P3 120.4(6)
C32 C33 C34 120.0(8)
C35 C34 C33 120.5(9)
C34 C35 C36 118.9(10)
C37 C36 C35 121.3(9)
C36 C37 C32 119.8(9)
C43 C38 C39 118.1(7)
C43 C38 P3 117.9(6)
C39 C38 P3 123.9(7)
C40 C39 C38 119.4(9)
C41 C40 C39 121.2(9)
C40 C41 C42 120.0(8)
C43 C42 C41 119.7(10)
C42 C43 C38 121.6(9)
O1 C44 Fe 177.9(7)
O2 C45 Fe 178.5(8)
O3 C46 C48 136.2(8)
O3 C46 Fe 147.6(6)
C48 C46 Fe 76.2(5)
C48 C47 Pt 116.1(5)
C48 C47 Fe 70.1(4)
Pt C47 Fe 76.8(2)
C47 C48 C46 109.5(7)
C47 C48 C49 128.7(7)
C46 C48 C49 121.3(8)
C47 C48 Fe 71.7(4)
C46 C48 Fe 61.5(4)
C49 C48 Fe 126.1(5)
C54 C49 C50 115.4(9)
C54 C49 C48 124.1(9)
C50 C49 C48 120.4(8)
C49 C50 C51 123.2(11)
C52 C51 C50 117.6(12)
C53 C52 C51 119.3(10)
C54 C53 C52 119.8(11)
F1 C54 C53 115.4(10)
F1 C54 C49 120.0(10)
C53 C54 C49 124.6(12)
C60 C55 C56 121.7(14)
C55 C56 C57 120.1(12)
C58 C57 C56 118.2(14)
C59 C58 C57 120.7(15)
C58 C59 C60 121.4(12)
C55 C60 C59 117.9(12)
C55 C60 C61 121.2(13)
C59 C60 C61 120.9(11)
C45 Fe C44 94.8(4)
C45 Fe C46 100.0(4)
C44 Fe C46 157.1(3)
C45 Fe C48 96.8(3)
C44 Fe C48 118.8(3)
C46 Fe C48 42.3(3)
C45 Fe C47 122.9(3)
C44 Fe C47 87.2(3)
C46 Fe C47 70.1(3)
C48 Fe C47 38.2(3)
C45 Fe P1 94.3(3)
C44 Fe P1 105.9(2)
C46 Fe P1 90.4(2)
C48 Fe P1 132.6(2)
C47 Fe P1 139.7(2)
C45 Fe Pt 171.9(3)
C44 Fe Pt 86.7(3)
C46 Fe Pt 76.2(3)
C48 Fe Pt 75.6(2)
C47 Fe Pt 49.2(2)
P1 Fe Pt 92.86(6)
C13 P1 C1 103.2(4)
C13 P1 C7 102.4(3)
C1 P1 C7 98.8(4)
C13 P1 Fe 113.9(2)
C1 P1 Fe 114.8(3)
C7 P1 Fe 121.1(3)
C14 P2 C20 103.6(3)
C14 P2 C13 104.8(3)
C20 P2 C13 102.5(3)
C14 P2 Pt 117.1(2)
C20 P2 Pt 123.4(2)
C13 P2 Pt 103.1(2)
C32 P3 C38 102.1(3)
C32 P3 C26 106.6(4)
C38 P3 C26 103.1(4)
C32 P3 Pt 111.7(3)
C38 P3 Pt 115.7(3)
C26 P3 Pt 116.3(2)
C47 Pt P3 104.7(2)
C47 Pt P2 150.7(2)
P3 Pt P2 104.03(7)
C47 Pt Fe 54.1(2)
P3 Pt Fe 155.98(6)
P2 Pt Fe 96.64(6)

loop_
_geom_bond_atom_site_label_1
_geom_bond_atom_site_label_2
_geom_bond_distance
C1 C2 1.378(13)
C1 C6 1.395(13)
C1 P1 1.848(8)
C2 C3 1.421(14)
C3 C4 1.363(17)
C4 C5 1.375(16)
C5 C6 1.379(13)
C7 C12 1.389(11)
C7 C8 1.390(11)
C7 P1 1.860(8)
C8 C9 1.381(11)
C9 C10 1.356(13)
C10 C11 1.378(14)
C11 C12 1.366(12)
C13 P1 1.835(8)
C13 P2 1.846(7)
C14 C19 1.392(11)
C14 C15 1.429(10)
C14 P2 1.804(8)
C15 C16 1.348(12)
C16 C17 1.372(14)
C17 C18 1.419(13)
C18 C19 1.401(13)
C20 C21 1.389(12)
C20 C25 1.392(12)
C20 P2 1.820(8)
C21 C22 1.402(12)
C22 C23 1.372(14)
C23 C24 1.398(14)
C24 C25 1.376(12)
C26 C27 1.380(12)
C26 C31 1.410(11)
C26 P3 1.841(9)
C27 C28 1.374(13)
C28 C29 1.385(14)
C29 C30 1.385(15)
C30 C31 1.370(14)
C32 C33 1.379(12)
C32 C37 1.419(11)
C32 P3 1.831(8)
C33 C34 1.394(13)
C34 C35 1.391(14)
C35 C36 1.395(16)
C36 C37 1.358(14)
C38 C43 1.402(13)
C38 C39 1.412(12)
C38 P3 1.838(7)
C39 C40 1.399(12)
C40 C41 1.360(16)
C41 C42 1.401(15)
C42 C43 1.371(11)
C44 O1 1.151(10)
C44 Fe 1.792(8)
C45 O2 1.141(11)
C45 Fe 1.782(9)
C46 O3 1.202(10)
C46 C48 1.475(10)
C46 Fe 1.927(9)
C47 C48 1.401(12)
C47 Pt 2.010(8)
C47 Fe 2.151(7)
C48 C49 1.512(12)
C48 Fe 2.130(7)
C49 C54 1.372(12)
C49 C50 1.384(14)
C50 C51 1.411(14)
C51 C52 1.402(18)
C52 C53 1.39(2)
C53 C54 1.350(15)
C54 F1 1.328(14)
C55 C60 1.383(15)
C55 C56 1.38(2)
C56 C57 1.41(2)
C57 C58 1.39(2)
C58 C59 1.379(19)
C59 C60 1.396(17)
C60 C61 1.455(19)
Fe P1 2.207(2)
Fe Pt 2.5865(13)
P2 Pt 2.2746(19)
P3 Pt 2.2611(19)
